data_7251666
loop_
_publ_author_name
'Feld, Emmett H.'
'Bosch, Eric'
'Unruh, Daniel K.'
'Krueger, Herman R.'
'Groeneman, Ryan H.'

_publ_section_title
;
 Exploiting \p-type halogen bonds as a means to achieve mixed co-crystals:
 crystallographic and computational evidence of a Cl&#x22EF;\p halogen
 bond in the organic solid state
;
_journal_issue 11
_journal_name_full CrystEngComm
_journal_page_first 1770
_journal_page_last 1774
_journal_paper_doi 10.1039/D6CE00047A
_journal_volume 28
_journal_year 2026
_chemical_formula_moiety 'C6 Cl4.37 I1.63, 2(C7 H7 N O)'
_chemical_formula_sum 'C20 H14 Cl4.37 I1.63 N2 O2'
_chemical_formula_weight 676.09
_space_group_crystal_system triclinic
_space_group_IT_number 2
_space_group_name_Hall '-P 1'
_space_group_name_H-M_alt 'P -1'
_atom_sites_solution_hydrogens geom
_atom_sites_solution_primary dual
_audit_creation_date 2025-12-19
_audit_creation_method
;
Olex2 1.5
(compiled 2025.07.13 svn.rb7424aed for OlexSys, GUI svn.r7314)
;
_audit_update_record
;
2026-01-13 deposited with the CCDC.	2026-02-23 downloaded from the CCDC.
;
_cell_angle_alpha 100.350(9)
_cell_angle_beta 93.108(14)
_cell_angle_gamma 96.628(7)
_cell_formula_units_Z 1
_cell_length_a 5.0831(10)
_cell_length_b 6.9377(11)
_cell_length_c 16.190(5)
_cell_measurement_reflns_used 9941
_cell_measurement_temperature 100.00
_cell_measurement_theta_max 28.332
_cell_measurement_theta_min 2.566
_cell_volume 556.3(2)
_computing_cell_refinement 'SAINT V8.42 (?, 2016)'
_computing_data_reduction 'SAINT V8.42 (?, 2016)'
_computing_molecular_graphics 'Olex2 1.5 (Dolomanov et al., 2009)'
_computing_publication_material 'Olex2 1.5 (Dolomanov et al., 2009)'
_computing_structure_refinement 'XL  (Sheldrick, 2008)'
_computing_structure_solution 'XT  (Sheldrick, 2015)'
_diffrn_ambient_temperature 100.00
_diffrn_measured_fraction_theta_full 0.989
_diffrn_measured_fraction_theta_max 0.991
_diffrn_measurement_device_type 'Bruker D8 Venture DUO with Photon 3'
_diffrn_radiation_type MoK\a
_diffrn_radiation_wavelength 0.71073
_diffrn_reflns_av_R_equivalents 0.0360
_diffrn_reflns_av_unetI/netI 0.0139
_diffrn_reflns_Laue_measured_fraction_full 0.989
_diffrn_reflns_Laue_measured_fraction_max 0.991
_diffrn_reflns_limit_h_max 6
_diffrn_reflns_limit_h_min -6
_diffrn_reflns_limit_k_max 9
_diffrn_reflns_limit_k_min -9
_diffrn_reflns_limit_l_max 21
_diffrn_reflns_limit_l_min -21
_diffrn_reflns_number 37712
_diffrn_reflns_point_group_measured_fraction_full 0.989
_diffrn_reflns_point_group_measured_fraction_max 0.991
_diffrn_reflns_theta_full 25.242
_diffrn_reflns_theta_max 28.358
_diffrn_reflns_theta_min 2.565
_diffrn_source_current 1.4
_diffrn_source_power 0.07
_diffrn_source_voltage 50.0
_exptl_absorpt_coefficient_mu 2.860
_exptl_absorpt_correction_T_max 0.2627
_exptl_absorpt_correction_T_min 0.2274
_exptl_absorpt_correction_type multi-scan
_exptl_absorpt_process_details
;
SADABS-2016/2 (Bruker,2016/2) was used for absorption correction.
wR2(int) was 0.0652 before and 0.0475 after correction.
The Ratio of minimum to maximum transmission is 0.8656.
The \l/2 correction factor is Not present.
;
_exptl_crystal_colour 'clear colourless'
_exptl_crystal_colour_lustre clear
_exptl_crystal_colour_primary colourless
_exptl_crystal_density_diffrn 2.018
_exptl_crystal_description block
_exptl_crystal_F_000 325
_exptl_crystal_size_max 0.267
_exptl_crystal_size_mid 0.143
_exptl_crystal_size_min 0.126
_refine_diff_density_max 0.419
_refine_diff_density_min -0.419
_refine_diff_density_rms 0.056
_refine_ls_extinction_method none
_refine_ls_goodness_of_fit_ref 1.096
_refine_ls_hydrogen_treatment constr
_refine_ls_matrix_type full
_refine_ls_number_parameters 140
_refine_ls_number_reflns 2755
_refine_ls_number_restraints 0
_refine_ls_restrained_S_all 1.096
_refine_ls_R_factor_all 0.0149
_refine_ls_R_factor_gt 0.0144
_refine_ls_shift/su_max 0.001
_refine_ls_shift/su_mean 0.000
_refine_ls_structure_factor_coef Fsqd
_refine_ls_weighting_details 'w=1/[\s^2^(Fo^2^)+(0.0105P)^2^+0.3427P] where P=(Fo^2^+2Fc^2^)/3'
_refine_ls_weighting_scheme calc
_refine_ls_wR_factor_gt 0.0333
_refine_ls_wR_factor_ref 0.0335
_reflns_Friedel_coverage 0.000
_reflns_number_gt 2699
_reflns_number_total 2755
_reflns_threshold_expression 'I > 2\s(I)'
_cod_data_source_file d6ce00047a2.cif
_cod_data_source_block C6I2Cl4_C6ICl5_BAm
_cod_depositor_comments 'Adding full bibliography for 7251664--7251666.cif.'
_cod_original_cell_volume 556.2(2)
_cod_database_code 7251666
_shelx_shelxl_version_number 2019/3
_shelx_space_group_comment
;
The symmetry employed for this shelxl refinement is uniquely defined
by the following loop, which should always be used as a source of
symmetry information in preference to the above space-group names.
They are only intended as comments.
;
_shelx_estimated_absorpt_t_max 0.715
_shelx_estimated_absorpt_t_min 0.516
_olex2_refinement_description
;
1. Fixed Uiso
 At 1.2 times of:
  All C(H) groups, All N(H,H) groups
2. Uiso/Uaniso restraints and constraints
Uanis(Cl3) = Uanis(I1)
3. Others
 Sof(Cl3)=1-FVAR(1)
 Sof(I1)=FVAR(1)
4.a Aromatic/amide H refined with riding coordinates:
 C5(H5), C6(H6), C7(H7), C8(H8), C9(H9)
4.b X=CH2 refined with riding coordinates:
 N1(H1A,H1B)
;
_olex2_exptl_crystal_mounting_method 'MiTeGen 100 micron MicroLoop'
_olex2_submission_special_instructions 'No special instructions were received'

loop_
_space_group_symop_operation_xyz
'x, y, z'
'-x, -y, -z'

loop_
_atom_site_label
_atom_site_type_symbol
_atom_site_fract_x
_atom_site_fract_y
_atom_site_fract_z
_atom_site_U_iso_or_equiv
_atom_site_adp_type
_atom_site_occupancy
_atom_site_site_symmetry_order
_atom_site_calc_flag
_atom_site_refinement_flags_posn
_atom_site_refinement_flags_adp
_atom_site_refinement_flags_occupancy
_atom_site_disorder_assembly
_atom_site_disorder_group
I1 I 0.12070(5) 0.76467(4) 0.64198(2) 0.01844(5) Uani 0.8151(15) 1 d . . P . .
Cl1 Cl 0.44700(7) 0.39343(5) 0.67755(2) 0.02338(9) Uani 1 1 d . . . . .
Cl2 Cl 0.79161(7) 0.16535(5) 0.55380(2) 0.02229(9) Uani 1 1 d . . . . .
C1 C 0.3446(3) 0.60530(19) 0.55688(8) 0.0165(3) Uani 1 1 d . . . . .
C2 C 0.4734(3) 0.4530(2) 0.57931(9) 0.0168(3) Uani 1 1 d . . . . .
C3 C 0.6283(3) 0.34816(19) 0.52286(9) 0.0167(3) Uani 1 1 d . . . . .
O1 O 0.22131(19) 0.67256(15) 0.94946(7) 0.0213(2) Uani 1 1 d . . . . .
N1 N -0.2269(2) 0.60564(17) 0.93391(8) 0.0181(2) Uani 1 1 d . . . . .
H1A H -0.225935 0.505102 0.960176 0.022 Uiso 1 1 calc R U . . .
H1B H -0.378425 0.636825 0.914635 0.022 Uiso 1 1 calc R U . . .
C4 C -0.0130(3) 0.87951(19) 0.87780(8) 0.0153(2) Uani 1 1 d . . . . .
C5 C 0.1946(3) 1.0342(2) 0.89324(9) 0.0175(3) Uani 1 1 d . . . . .
H5 H 0.341551 1.030191 0.931464 0.021 Uiso 1 1 calc R U . . .
C6 C 0.1872(3) 1.1948(2) 0.85275(9) 0.0207(3) Uani 1 1 d . . . . .
H6 H 0.327655 1.301057 0.864001 0.025 Uiso 1 1 calc R U . . .
C7 C -0.0258(3) 1.1995(2) 0.79590(9) 0.0213(3) Uani 1 1 d . . . . .
H7 H -0.031221 1.309286 0.768525 0.026 Uiso 1 1 calc R U . . .
C8 C -0.2308(3) 1.0438(2) 0.77903(9) 0.0208(3) Uani 1 1 d . . . . .
H8 H -0.374330 1.046154 0.739250 0.025 Uiso 1 1 calc R U . . .
C9 C -0.2265(3) 0.8844(2) 0.82028(9) 0.0182(3) Uani 1 1 d . . . . .
H9 H -0.368297 0.779195 0.809378 0.022 Uiso 1 1 calc R U . . .
C10 C 0.0020(3) 0.71102(19) 0.92330(8) 0.0157(2) Uani 1 1 d . . . . .
Cl3 Cl 0.1456(10) 0.7385(8) 0.6314(3) 0.01844(5) Uani 0.1849(15) 1 d . . P . .

loop_
_atom_site_aniso_label
_atom_site_aniso_U_11
_atom_site_aniso_U_22
_atom_site_aniso_U_33
_atom_site_aniso_U_23
_atom_site_aniso_U_13
_atom_site_aniso_U_12
I1 0.01528(8) 0.02102(10) 0.01793(10) -0.00086(6) 0.00186(5) 0.00456(5)
Cl1 0.02597(18) 0.02815(18) 0.01906(17) 0.01058(13) 0.00337(13) 0.00578(13)
Cl2 0.02293(17) 0.02018(16) 0.02597(18) 0.00757(13) -0.00121(13) 0.00830(12)
C1 0.0139(6) 0.0165(6) 0.0182(6) 0.0013(5) 0.0008(5) 0.0016(5)
C2 0.0152(6) 0.0185(6) 0.0168(6) 0.0050(5) 0.0003(5) 0.0002(5)
C3 0.0142(6) 0.0150(6) 0.0208(6) 0.0043(5) -0.0020(5) 0.0020(5)
O1 0.0129(4) 0.0242(5) 0.0302(5) 0.0123(4) 0.0024(4) 0.0049(4)
N1 0.0127(5) 0.0192(5) 0.0243(6) 0.0088(5) 0.0017(4) 0.0030(4)
C4 0.0141(6) 0.0167(6) 0.0162(6) 0.0040(5) 0.0039(5) 0.0043(5)
C5 0.0156(6) 0.0195(6) 0.0176(6) 0.0032(5) 0.0015(5) 0.0029(5)
C6 0.0198(7) 0.0177(6) 0.0243(7) 0.0041(5) 0.0043(5) 0.0001(5)
C7 0.0236(7) 0.0209(7) 0.0230(7) 0.0096(5) 0.0076(5) 0.0074(5)
C8 0.0184(6) 0.0268(7) 0.0198(7) 0.0090(5) 0.0014(5) 0.0068(5)
C9 0.0149(6) 0.0201(6) 0.0197(6) 0.0042(5) 0.0014(5) 0.0017(5)
C10 0.0145(6) 0.0157(6) 0.0177(6) 0.0035(5) 0.0025(5) 0.0041(5)
Cl3 0.01528(8) 0.02102(10) 0.01793(10) -0.00086(6) 0.00186(5) 0.00456(5)

loop_
_atom_type_symbol
_atom_type_description
_atom_type_scat_dispersion_real
_atom_type_scat_dispersion_imag
_atom_type_scat_source
C C 0.0033 0.0016 'International Tables Vol C Tables 4.2.6.8 and 6.1.1.4'
H H 0.0000 0.0000 'International Tables Vol C Tables 4.2.6.8 and 6.1.1.4'
Cl Cl 0.1484 0.1585 'International Tables Vol C Tables 4.2.6.8 and 6.1.1.4'
I I -0.4742 1.8119 'International Tables Vol C Tables 4.2.6.8 and 6.1.1.4'
N N 0.0061 0.0033 'International Tables Vol C Tables 4.2.6.8 and 6.1.1.4'
O O 0.0106 0.0060 'International Tables Vol C Tables 4.2.6.8 and 6.1.1.4'

loop_
_geom_angle_atom_site_label_1
_geom_angle_atom_site_label_2
_geom_angle_atom_site_label_3
_geom_angle
_geom_angle_site_symmetry_1
_geom_angle_site_symmetry_3
_geom_angle_publ_flag
C2 C1 I1 120.46(10) . . ?
C2 C1 C3 119.20(12) . 2_666 ?
C2 C1 Cl3 119.6(2) . . ?
C3 C1 I1 120.33(10) 2_666 . ?
C3 C1 Cl3 121.2(2) 2_666 . ?
Cl3 C1 I1 1.37(19) . . ?
C1 C2 Cl1 120.41(11) . . ?
C1 C2 C3 120.61(12) . . ?
C3 C2 Cl1 118.98(10) . . ?
C1 C3 Cl2 120.49(11) 2_666 . ?
C1 C3 C2 120.19(12) 2_666 . ?
C2 C3 Cl2 119.30(11) . . ?
H1A N1 H1B 120.0 . . ?
C10 N1 H1A 120.0 . . ?
C10 N1 H1B 120.0 . . ?
C5 C4 C9 119.67(12) . . ?
C5 C4 C10 118.34(12) . . ?
C9 C4 C10 121.98(12) . . ?
C4 C5 H5 119.9 . . ?
C4 C5 C6 120.16(13) . . ?
C6 C5 H5 119.9 . . ?
C5 C6 H6 120.0 . . ?
C7 C6 C5 119.97(13) . . ?
C7 C6 H6 120.0 . . ?
C6 C7 H7 119.9 . . ?
C8 C7 C6 120.12(13) . . ?
C8 C7 H7 119.9 . . ?
C7 C8 H8 119.9 . . ?
C7 C8 C9 120.15(13) . . ?
C9 C8 H8 119.9 . . ?
C4 C9 H9 120.0 . . ?
C8 C9 C4 119.91(13) . . ?
C8 C9 H9 120.0 . . ?
O1 C10 N1 122.33(12) . . ?
O1 C10 C4 120.28(12) . . ?
N1 C10 C4 117.39(11) . . ?

loop_
_geom_bond_atom_site_label_1
_geom_bond_atom_site_label_2
_geom_bond_distance
_geom_bond_site_symmetry_2
_geom_bond_publ_flag
I1 C1 2.0806(14) . ?
Cl1 C2 1.7219(15) . ?
Cl2 C3 1.7247(14) . ?
C1 C2 1.3958(19) . ?
C1 C3 1.3959(19) 2_666 ?
C1 Cl3 1.811(4) . ?
C2 C3 1.3987(19) . ?
O1 C10 1.2454(16) . ?
N1 H1A 0.8800 . ?
N1 H1B 0.8800 . ?
N1 C10 1.3373(18) . ?
C4 C5 1.3933(19) . ?
C4 C9 1.3987(19) . ?
C4 C10 1.4962(18) . ?
C5 H5 0.9500 . ?
C5 C6 1.3937(19) . ?
C6 H6 0.9500 . ?
C6 C7 1.389(2) . ?
C7 H7 0.9500 . ?
C7 C8 1.389(2) . ?
C8 H8 0.9500 . ?
C8 C9 1.3924(19) . ?
C9 H9 0.9500 . ?

loop_
_geom_torsion_atom_site_label_1
_geom_torsion_atom_site_label_2
_geom_torsion_atom_site_label_3
_geom_torsion_atom_site_label_4
_geom_torsion
_geom_torsion_site_symmetry_1
_geom_torsion_site_symmetry_2
_geom_torsion_site_symmetry_3
_geom_torsion_site_symmetry_4
_geom_torsion_publ_flag
I1 C1 C2 Cl1 0.46(16) . . . . ?
I1 C1 C2 C3 -178.73(10) . . . . ?
Cl1 C2 C3 Cl2 -0.92(16) . . . . ?
Cl1 C2 C3 C1 -179.34(10) . . . 2_666 ?
C1 C2 C3 Cl2 178.28(10) . . . . ?
C1 C2 C3 C1 -0.1(2) . . . 2_666 ?
C3 C1 C2 Cl1 179.32(10) 2_666 . . . ?
C3 C1 C2 C3 0.1(2) 2_666 . . . ?
C4 C5 C6 C7 -0.9(2) . . . . ?
C5 C4 C9 C8 -0.2(2) . . . . ?
C5 C4 C10 O1 -24.88(19) . . . . ?
C5 C4 C10 N1 155.38(12) . . . . ?
C5 C6 C7 C8 -0.3(2) . . . . ?
C6 C7 C8 C9 1.3(2) . . . . ?
C7 C8 C9 C4 -1.1(2) . . . . ?
C9 C4 C5 C6 1.2(2) . . . . ?
C9 C4 C10 O1 154.50(13) . . . . ?
C9 C4 C10 N1 -25.23(19) . . . . ?
C10 C4 C5 C6 -179.41(12) . . . . ?
C10 C4 C9 C8 -179.57(12) . . . . ?
Cl3 C1 C2 Cl1 -0.8(3) . . . . ?
Cl3 C1 C2 C3 -179.9(2) . . . . ?
